data_7041083
loop_
_publ_author_name
'Mandal, Poulami'
'Malviya, Novina'
'Guedes da Silva, M F\'atima C'
'Dhankhar, Sandeep Singh'
'Nagaraja, C. M.'
'Mobin, Shaikh M.'
'Mukhopadhyay, Suman'

_publ_section_title
;
 Fine tuning through valence bond tautomerization of ancillary ligands in
 ruthenium(ii) arene complexes for better anticancer activity and enzyme
 inhibition properties.
;
_journal_issue 48
_journal_name_full 'Dalton transactions (Cambridge, England : 2003)'
_journal_page_first 19277
_journal_page_last 19289
_journal_paper_doi 10.1039/c6dt02969h
_journal_volume 45
_journal_year 2016
_chemical_formula_sum 'C27 H34 B F4 N6 O P Ru'
_chemical_formula_weight 677.45
_space_group_crystal_system monoclinic
_space_group_IT_number 15
_space_group_name_Hall '-C 2yc'
_space_group_name_H-M_alt 'C 1 2/c 1'
_symmetry_space_group_name_Hall '-C 2yc'
_symmetry_space_group_name_H-M 'C 1 2/c 1'
_atom_sites_solution_hydrogens geom
_audit_creation_method SHELXL-2014/7
_audit_update_record
;
2015-12-28 deposited with the CCDC.
2016-11-03 downloaded from the CCDC.
;
_cell_angle_alpha 90
_cell_angle_beta 90.442(3)
_cell_angle_gamma 90
_cell_formula_units_Z 8
_cell_length_a 39.549(2)
_cell_length_b 12.8897(4)
_cell_length_c 12.5616(3)
_cell_measurement_reflns_used 4773
_cell_measurement_temperature 150(2)
_cell_measurement_theta_max 31.1960
_cell_measurement_theta_min 3.1690
_cell_volume 6403.4(4)
_computing_cell_refinement 'CrysAlis RED, Oxford Diffraction Ltd.,'
_computing_data_collection 'CrysAlis CCD, Oxford Diffraction Ltd.,'
_computing_data_reduction 'CrysAlis RED, Oxford Diffraction Ltd.,'
_computing_molecular_graphics Ortep3
_computing_publication_material Shelx97
_computing_structure_refinement 'SHELXL-2014/7 (Sheldrick, 2014)'
_computing_structure_solution 'SHELXS-97 (Sheldrick, 1997)'
_diffrn_ambient_temperature 150(2)
_diffrn_detector_area_resol_mean 15.9948
_diffrn_measured_fraction_theta_full 0.998
_diffrn_measured_fraction_theta_max 0.998
_diffrn_measurement_device_type 'OXFORD DIFFRACTION SUPER NOVA'
_diffrn_measurement_method \w/q-scan
_diffrn_radiation_monochromator graphite
_diffrn_radiation_source 'Micro-Focus (Mo) X-ray Source'
_diffrn_radiation_type MoK\a
_diffrn_radiation_wavelength 0.71073
_diffrn_reflns_av_R_equivalents 0.0382
_diffrn_reflns_av_unetI/netI 0.0264
_diffrn_reflns_Laue_measured_fraction_full 0.998
_diffrn_reflns_Laue_measured_fraction_max 0.998
_diffrn_reflns_limit_h_max 45
_diffrn_reflns_limit_h_min -46
_diffrn_reflns_limit_k_max 15
_diffrn_reflns_limit_k_min -15
_diffrn_reflns_limit_l_max 14
_diffrn_reflns_limit_l_min -11
_diffrn_reflns_number 25101
_diffrn_reflns_point_group_measured_fraction_full 0.998
_diffrn_reflns_point_group_measured_fraction_max 0.998
_diffrn_reflns_theta_full 25.000
_diffrn_reflns_theta_max 25.000
_diffrn_reflns_theta_min 3.022
_exptl_absorpt_coefficient_mu 0.593
_exptl_absorpt_correction_T_max 1.00000
_exptl_absorpt_correction_T_min 0.51057
_exptl_absorpt_correction_type multi-scan
_exptl_absorpt_process_details
;
CrysAlisPro, Agilent Technologies,
Version 1.171.37.35 (release 13-08-2014 CrysAlis171 .NET)
(compiled Aug 13 2014,18:06:01)
Empirical absorption correction using spherical harmonics,
 implemented in SCALE3 ABSPACK scaling algorithm.
;
_exptl_crystal_colour Orange
_exptl_crystal_density_diffrn 1.405
_exptl_crystal_density_method 'not measured'
_exptl_crystal_description BLOCK
_exptl_crystal_F_000 2768
_exptl_crystal_size_max 0.330
_exptl_crystal_size_mid 0.260
_exptl_crystal_size_min 0.210
_platon_squeeze_details
;
;
_refine_diff_density_max 0.604
_refine_diff_density_min -0.522
_refine_diff_density_rms 0.077
_refine_ls_extinction_method none
_refine_ls_goodness_of_fit_ref 1.133
_refine_ls_hydrogen_treatment constr
_refine_ls_matrix_type full
_refine_ls_number_parameters 373
_refine_ls_number_reflns 5639
_refine_ls_number_restraints 0
_refine_ls_restrained_S_all 1.133
_refine_ls_R_factor_all 0.0522
_refine_ls_R_factor_gt 0.0458
_refine_ls_shift/su_max 0.003
_refine_ls_shift/su_mean 0.000
_refine_ls_structure_factor_coef Fsqd
_refine_ls_weighting_details 'w=1/[\s^2^(Fo^2^)+(0.0530P)^2^+19.8717P] where P=(Fo^2^+2Fc^2^)/3'
_refine_ls_weighting_scheme calc
_refine_ls_wR_factor_gt 0.1222
_refine_ls_wR_factor_ref 0.1263
_reflns_Friedel_coverage 0.000
_reflns_number_gt 4828
_reflns_number_total 5639
_reflns_threshold_expression 'I > 2\s(I)'
_cod_data_source_file c6dt02969h2.cif
_cod_data_source_block shelx
_cod_depositor_comments 'Adding full bibliography for 7041082--7041085.cif.'
_cod_database_code 7041083
_shelx_shelxl_version_number 2014/7
_shelx_space_group_comment
;
The symmetry employed for this shelxl refinement is uniquely defined
by the following loop, which should always be used as a source of
symmetry information in preference to the above space-group names.
They are only intended as comments.
;
_shelx_estimated_absorpt_t_min 0.828
_shelx_estimated_absorpt_t_max 0.886

loop_
_space_group_symop_operation_xyz
'x, y, z'
'-x, y, -z+1/2'
'x+1/2, y+1/2, z'
'-x+1/2, y+1/2, -z+1/2'
'-x, -y, -z'
'x, -y, z-1/2'
'-x+1/2, -y+1/2, -z'
'x+1/2, -y+1/2, z-1/2'

loop_
_atom_site_label
_atom_site_type_symbol
_atom_site_fract_x
_atom_site_fract_y
_atom_site_fract_z
_atom_site_U_iso_or_equiv
_atom_site_adp_type
_atom_site_occupancy
_atom_site_site_symmetry_order
_atom_site_calc_flag
_atom_site_refinement_flags_posn
_atom_site_refinement_flags_adp
Ru1 Ru 0.62523(2) 0.24745(2) 0.45565(2) 0.03587(12) Uani 1 1 d . .
P1 P 0.66972(2) 0.13469(7) 0.48970(7) 0.0360(2) Uani 1 1 d . .
F1 F 0.69344(14) 0.4115(4) 0.8949(3) 0.1314(16) Uani 1 1 d . .
F2 F 0.67383(13) 0.2587(3) 0.8336(4) 0.139(2) Uani 1 1 d . .
F3 F 0.69814(12) 0.3737(3) 0.7280(3) 0.1185(15) Uani 1 1 d . .
F4 F 0.72738(14) 0.2912(5) 0.8575(7) 0.203(3) Uani 1 1 d . .
B1 B 0.69836(18) 0.3307(5) 0.8256(5) 0.0719(16) Uani 1 1 d . .
O1 O 0.60458(7) 0.1151(2) 0.1595(2) 0.0544(7) Uani 1 1 d . .
N1 N 0.65294(8) 0.2845(3) 0.3209(2) 0.0407(7) Uani 1 1 d . .
N2 N 0.60574(8) 0.1447(2) 0.3409(2) 0.0403(7) Uani 1 1 d . .
N3 N 0.52642(9) 0.0003(3) 0.3158(3) 0.0532(9) Uani 1 1 d . .
N4 N 0.71456(10) -0.0087(3) 0.4142(3) 0.0569(9) Uani 1 1 d . .
N5 N 0.69929(9) -0.0242(3) 0.6015(3) 0.0505(8) Uani 1 1 d . .
N6 N 0.73697(9) 0.1160(3) 0.5447(3) 0.0525(9) Uani 1 1 d . .
C1 C 0.67865(12) 0.3518(3) 0.3178(3) 0.0505(10) Uani 1 1 d . .
H1 H 0.6858 0.3848 0.3817 0.061 Uiso 1 1 calc R U
C2 C 0.69504(14) 0.3744(4) 0.2236(4) 0.0653(13) Uani 1 1 d . .
H2 H 0.7136 0.4214 0.2231 0.078 Uiso 1 1 calc R U
C3 C 0.68437(15) 0.3288(4) 0.1318(4) 0.0717(15) Uani 1 1 d . .
H3 H 0.6952 0.3439 0.0664 0.086 Uiso 1 1 calc R U
C4 C 0.65762(14) 0.2601(3) 0.1349(4) 0.0545(12) Uani 1 1 d . .
H4 H 0.6497 0.2277 0.0715 0.065 Uiso 1 1 calc R U
C5 C 0.64268(11) 0.2393(3) 0.2301(3) 0.0406(9) Uani 1 1 d . .
C6 C 0.61532(10) 0.1603(3) 0.2396(3) 0.0409(9) Uani 1 1 d . .
C7 C 0.57992(9) 0.0724(3) 0.3606(3) 0.0405(8) Uani 1 1 d . .
C8 C 0.58165(11) 0.0042(4) 0.4451(3) 0.0520(10) Uani 1 1 d . .
H8 H 0.6006 0.0066 0.4918 0.062 Uiso 1 1 calc R U
C9 C 0.55675(12) -0.0665(4) 0.4629(4) 0.0614(12) Uani 1 1 d . .
H9 H 0.5586 -0.1149 0.5197 0.074 Uiso 1 1 calc R U
C10 C 0.52873(11) -0.0662(4) 0.3967(4) 0.0605(12) Uani 1 1 d . .
H10 H 0.5109 -0.1139 0.4090 0.073 Uiso 1 1 calc R U
C11 C 0.55105(10) 0.0678(3) 0.2970(3) 0.0476(10) Uani 1 1 d . .
H11 H 0.5489 0.1142 0.2386 0.057 Uiso 1 1 calc R U
C12 C 0.59680(18) 0.1637(5) 0.7018(4) 0.090(2) Uani 1 1 d . .
H12A H 0.5807 0.1878 0.7555 0.135 Uiso 1 1 calc R U
H12B H 0.6188 0.1504 0.7357 0.135 Uiso 1 1 calc R U
H12C H 0.5883 0.0997 0.6692 0.135 Uiso 1 1 calc R U
C13 C 0.60071(14) 0.2458(3) 0.6173(4) 0.0558(12) Uani 1 1 d . .
C14 C 0.57630(12) 0.2594(3) 0.5385(4) 0.0530(11) Uani 1 1 d . .
H14 H 0.5581 0.2114 0.5334 0.064 Uiso 1 1 calc R U
C15 C 0.57774(11) 0.3436(3) 0.4650(4) 0.0531(10) Uani 1 1 d . .
H15 H 0.5601 0.3527 0.4140 0.064 Uiso 1 1 calc R U
C16 C 0.60471(12) 0.4121(3) 0.4677(4) 0.0539(11) Uani 1 1 d . .
C17 C 0.63086(13) 0.3935(3) 0.5436(4) 0.0600(12) Uani 1 1 d . .
H17 H 0.6502 0.4371 0.5443 0.072 Uiso 1 1 calc R U
C18 C 0.62879(13) 0.3131(4) 0.6166(3) 0.0601(12) Uani 1 1 d . .
H18 H 0.6466 0.3032 0.6668 0.072 Uiso 1 1 calc R U
C19 C 0.60710(17) 0.5035(4) 0.3936(5) 0.0816(17) Uani 1 1 d . .
H19 H 0.6315 0.5168 0.3789 0.098 Uiso 1 1 calc R U
C20 C 0.5930(2) 0.5969(5) 0.4519(6) 0.121(3) Uani 1 1 d . .
H20A H 0.5683 0.5905 0.4568 0.181 Uiso 1 1 calc R U
H20B H 0.5986 0.6603 0.4128 0.181 Uiso 1 1 calc R U
H20C H 0.6028 0.6003 0.5236 0.181 Uiso 1 1 calc R U
C21 C 0.5891(2) 0.4881(6) 0.2889(5) 0.122(3) Uani 1 1 d . .
H21A H 0.5960 0.4219 0.2576 0.184 Uiso 1 1 calc R U
H21B H 0.5948 0.5449 0.2405 0.184 Uiso 1 1 calc R U
H21C H 0.5646 0.4874 0.3005 0.184 Uiso 1 1 calc R U
C22 C 0.68488(12) 0.0516(4) 0.3808(3) 0.0553(11) Uani 1 1 d . .
H22A H 0.6666 0.0038 0.3584 0.066 Uiso 1 1 calc R U
H22B H 0.6908 0.0954 0.3190 0.066 Uiso 1 1 calc R U
C23 C 0.66801(10) 0.0362(3) 0.5958(3) 0.0483(10) Uani 1 1 d . .
H23A H 0.6642 0.0708 0.6650 0.058 Uiso 1 1 calc R U
H23B H 0.6487 -0.0111 0.5820 0.058 Uiso 1 1 calc R U
C24 C 0.71020(10) 0.1940(3) 0.5291(3) 0.0482(10) Uani 1 1 d . .
H24A H 0.7173 0.2437 0.4734 0.058 Uiso 1 1 calc R U
H24B H 0.7071 0.2333 0.5960 0.058 Uiso 1 1 calc R U
C25 C 0.72802(11) 0.0427(4) 0.6289(3) 0.0539(11) Uani 1 1 d . .
H25A H 0.7226 0.0821 0.6942 0.065 Uiso 1 1 calc R U
H25B H 0.7479 -0.0015 0.6450 0.065 Uiso 1 1 calc R U
C26 C 0.70675(13) -0.0774(3) 0.5011(4) 0.0572(11) Uani 1 1 d . .
H26A H 0.7261 -0.1247 0.5128 0.069 Uiso 1 1 calc R U
H26B H 0.6870 -0.1204 0.4806 0.069 Uiso 1 1 calc R U
C27 C 0.74282(12) 0.0581(4) 0.4465(4) 0.0602(12) Uani 1 1 d . .
H27A H 0.7632 0.0145 0.4561 0.072 Uiso 1 1 calc R U
H27B H 0.7474 0.1079 0.3884 0.072 Uiso 1 1 calc R U

loop_
_atom_site_aniso_label
_atom_site_aniso_U_11
_atom_site_aniso_U_22
_atom_site_aniso_U_33
_atom_site_aniso_U_23
_atom_site_aniso_U_13
_atom_site_aniso_U_12
Ru1 0.0402(2) 0.03847(19) 0.02896(19) -0.00067(11) -0.00041(13) -0.00384(12)
P1 0.0378(5) 0.0389(5) 0.0314(5) -0.0008(4) -0.0023(4) -0.0066(4)
F1 0.186(5) 0.138(4) 0.070(2) -0.007(2) 0.013(3) -0.011(3)
F2 0.123(4) 0.144(4) 0.150(4) 0.078(3) -0.066(3) -0.070(3)
F3 0.169(4) 0.121(3) 0.066(2) -0.002(2) 0.019(2) -0.057(3)
F4 0.099(4) 0.121(4) 0.389(11) 0.031(5) -0.086(5) -0.002(3)
B1 0.075(4) 0.078(4) 0.062(4) 0.004(3) -0.009(3) -0.018(3)
O1 0.0510(18) 0.0729(19) 0.0391(15) -0.0159(14) -0.0078(13) -0.0017(15)
N1 0.0464(19) 0.0434(17) 0.0325(16) 0.0025(14) 0.0012(13) -0.0025(15)
N2 0.0412(18) 0.0459(17) 0.0337(16) -0.0028(14) -0.0065(13) -0.0041(14)
N3 0.0328(19) 0.071(2) 0.055(2) -0.0021(18) -0.0106(15) -0.0013(17)
N4 0.067(3) 0.056(2) 0.048(2) -0.0080(17) 0.0010(17) 0.0107(18)
N5 0.044(2) 0.053(2) 0.054(2) 0.0135(17) -0.0053(16) -0.0029(16)
N6 0.0394(19) 0.057(2) 0.061(2) 0.0005(17) -0.0028(16) -0.0073(16)
C1 0.063(3) 0.046(2) 0.043(2) 0.0038(18) -0.0016(19) -0.012(2)
C2 0.077(3) 0.066(3) 0.052(3) 0.009(2) 0.010(2) -0.025(3)
C3 0.090(4) 0.079(3) 0.047(3) 0.012(2) 0.015(2) -0.019(3)
C4 0.075(3) 0.057(3) 0.032(2) -0.0006(17) 0.003(2) -0.001(2)
C5 0.048(2) 0.042(2) 0.031(2) 0.0013(15) -0.0017(17) 0.0050(16)
C6 0.042(2) 0.044(2) 0.037(2) -0.0002(16) -0.0062(16) 0.0063(17)
C7 0.034(2) 0.049(2) 0.039(2) -0.0054(17) -0.0047(15) -0.0020(16)
C8 0.040(2) 0.071(3) 0.045(2) 0.005(2) -0.0131(17) -0.009(2)
C9 0.056(3) 0.069(3) 0.059(3) 0.016(2) -0.019(2) -0.018(2)
C10 0.042(2) 0.074(3) 0.065(3) 0.001(2) -0.004(2) -0.016(2)
C11 0.039(2) 0.056(2) 0.048(2) -0.0018(19) -0.0107(17) 0.0045(19)
C12 0.129(5) 0.084(4) 0.057(3) 0.021(3) 0.039(3) 0.030(4)
C13 0.075(3) 0.054(3) 0.039(2) -0.0008(18) 0.018(2) 0.011(2)
C14 0.048(3) 0.053(3) 0.058(3) -0.004(2) 0.016(2) -0.0033(19)
C15 0.046(2) 0.059(3) 0.055(3) -0.002(2) 0.0033(19) 0.006(2)
C16 0.063(3) 0.043(2) 0.056(3) -0.0037(19) 0.012(2) 0.008(2)
C17 0.064(3) 0.049(2) 0.067(3) -0.019(2) -0.001(2) -0.007(2)
C18 0.070(3) 0.071(3) 0.039(2) -0.017(2) -0.006(2) 0.012(3)
C19 0.085(4) 0.059(3) 0.101(5) 0.022(3) 0.020(3) 0.010(3)
C20 0.178(8) 0.053(3) 0.132(6) 0.012(4) 0.013(6) 0.035(4)
C21 0.188(9) 0.104(5) 0.076(4) 0.044(4) 0.018(5) 0.025(5)
C22 0.070(3) 0.058(3) 0.038(2) -0.0057(19) -0.007(2) 0.003(2)
C23 0.039(2) 0.058(2) 0.049(2) 0.0110(19) -0.0011(17) -0.0070(18)
C24 0.039(2) 0.050(2) 0.056(2) -0.0049(19) -0.0005(18) -0.0122(18)
C25 0.044(2) 0.070(3) 0.048(2) 0.005(2) -0.0099(18) 0.000(2)
C26 0.061(3) 0.045(2) 0.066(3) -0.001(2) -0.006(2) 0.003(2)
C27 0.049(3) 0.069(3) 0.063(3) 0.006(2) 0.014(2) 0.007(2)

loop_
_atom_type_symbol
_atom_type_description
_atom_type_scat_dispersion_real
_atom_type_scat_dispersion_imag
_atom_type_scat_source
C C 0.0033 0.0016 'International Tables Vol C Tables 4.2.6.8 and 6.1.1.4'
H H 0.0000 0.0000 'International Tables Vol C Tables 4.2.6.8 and 6.1.1.4'
N N 0.0061 0.0033 'International Tables Vol C Tables 4.2.6.8 and 6.1.1.4'
O O 0.0106 0.0060 'International Tables Vol C Tables 4.2.6.8 and 6.1.1.4'
B B 0.0013 0.0007 'International Tables Vol C Tables 4.2.6.8 and 6.1.1.4'
F F 0.0171 0.0103 'International Tables Vol C Tables 4.2.6.8 and 6.1.1.4'
P P 0.1023 0.0942 'International Tables Vol C Tables 4.2.6.8 and 6.1.1.4'
Ru Ru -1.2594 0.8363 'International Tables Vol C Tables 4.2.6.8 and 6.1.1.4'

loop_
_geom_angle_atom_site_label_1
_geom_angle_atom_site_label_2
_geom_angle_atom_site_label_3
_geom_angle
N1 Ru1 N2 77.24(13)
N1 Ru1 C17 99.24(16)
N2 Ru1 C17 157.29(16)
N1 Ru1 C18 129.09(17)
N2 Ru1 C18 153.64(17)
C17 Ru1 C18 36.84(18)
N1 Ru1 C14 146.76(16)
N2 Ru1 C14 92.82(15)
C17 Ru1 C14 77.81(18)
C18 Ru1 C14 65.77(19)
N1 Ru1 C15 111.14(15)
N2 Ru1 C15 94.65(15)
C17 Ru1 C15 65.37(18)
C18 Ru1 C15 77.73(17)
C14 Ru1 C15 37.25(16)
N1 Ru1 C13 165.32(15)
N2 Ru1 C13 116.98(16)
C17 Ru1 C13 66.28(17)
C18 Ru1 C13 36.87(19)
C14 Ru1 C13 36.20(19)
C15 Ru1 C13 66.07(17)
N1 Ru1 C16 91.74(14)
N2 Ru1 C16 120.29(15)
C17 Ru1 C16 37.01(17)
C18 Ru1 C16 66.41(17)
C14 Ru1 C16 65.78(16)
C15 Ru1 C16 35.58(16)
C13 Ru1 C16 78.06(15)
N1 Ru1 P1 83.71(10)
N2 Ru1 P1 90.31(9)
C17 Ru1 P1 111.77(14)
C18 Ru1 P1 91.63(13)
C14 Ru1 P1 128.51(12)
C15 Ru1 P1 165.05(12)
C13 Ru1 P1 99.12(13)
C16 Ru1 P1 147.33(13)
C24 P1 C22 98.9(2)
C24 P1 C23 97.40(19)
C22 P1 C23 98.6(2)
C24 P1 Ru1 116.53(14)
C22 P1 Ru1 118.58(14)
C23 P1 Ru1 122.24(14)
F4 B1 F3 115.9(7)
F4 B1 F2 109.7(6)
F3 B1 F2 110.7(5)
F4 B1 F1 103.2(6)
F3 B1 F1 105.4(5)
F2 B1 F1 111.7(6)
C1 N1 C5 118.8(3)
C1 N1 Ru1 125.4(3)
C5 N1 Ru1 115.7(3)
C6 N2 C7 118.4(3)
C6 N2 Ru1 116.8(3)
C7 N2 Ru1 124.1(2)
C11 N3 C10 120.7(4)
C26 N4 C27 108.6(4)
C26 N4 C22 111.5(4)
C27 N4 C22 112.0(4)
C23 N5 C25 110.7(3)
C23 N5 C26 112.5(3)
C25 N5 C26 108.5(4)
C27 N6 C25 108.7(4)
C27 N6 C24 110.8(3)
C25 N6 C24 111.1(3)
N1 C1 C2 121.5(4)
N1 C1 H1 119.2
C2 C1 H1 119.2
C3 C2 C1 119.3(4)
C3 C2 H2 120.3
C1 C2 H2 120.3
C2 C3 C4 119.1(4)
C2 C3 H3 120.4
C4 C3 H3 120.4
C5 C4 C3 119.2(4)
C5 C4 H4 120.4
C3 C4 H4 120.4
N1 C5 C4 122.0(4)
N1 C5 C6 116.4(3)
C4 C5 C6 121.6(4)
O1 C6 N2 127.1(4)
O1 C6 C5 120.1(4)
N2 C6 C5 112.8(3)
C8 C7 C11 116.7(4)
C8 C7 N2 121.7(3)
C11 C7 N2 121.5(4)
C9 C8 C7 121.4(4)
C9 C8 H8 119.3
C7 C8 H8 119.3
C8 C9 C10 118.5(4)
C8 C9 H9 120.8
C10 C9 H9 120.8
N3 C10 C9 120.8(4)
N3 C10 H10 119.6
C9 C10 H10 119.6
N3 C11 C7 121.8(4)
N3 C11 H11 119.1
C7 C11 H11 119.1
C13 C12 H12A 109.5
C13 C12 H12B 109.5
H12A C12 H12B 109.5
C13 C12 H12C 109.5
H12A C12 H12C 109.5
H12B C12 H12C 109.5
C14 C13 C18 117.4(4)
C14 C13 C12 121.1(5)
C18 C13 C12 121.5(5)
C14 C13 Ru1 70.0(3)
C18 C13 Ru1 69.2(2)
C12 C13 Ru1 133.4(3)
C13 C14 C15 121.8(4)
C13 C14 Ru1 73.8(3)
C15 C14 Ru1 73.1(3)
C13 C14 H14 119.1
C15 C14 H14 119.1
Ru1 C14 H14 125.9
C16 C15 C14 120.3(4)
C16 C15 Ru1 73.1(3)
C14 C15 Ru1 69.7(3)
C16 C15 H15 119.9
C14 C15 H15 119.9
Ru1 C15 H15 129.7
C15 C16 C17 117.7(4)
C15 C16 C19 122.4(5)
C17 C16 C19 119.9(5)
C15 C16 Ru1 71.3(2)
C17 C16 Ru1 68.2(2)
C19 C16 Ru1 131.6(3)
C18 C17 C16 121.5(4)
C18 C17 Ru1 71.7(2)
C16 C17 Ru1 74.7(2)
C18 C17 H17 119.2
C16 C17 H17 119.2
Ru1 C17 H17 126.3
C17 C18 C13 121.0(4)
C17 C18 Ru1 71.5(2)
C13 C18 Ru1 74.0(3)
C17 C18 H18 119.5
C13 C18 H18 119.5
Ru1 C18 H18 127.1
C21 C19 C16 113.9(5)
C21 C19 C20 110.7(6)
C16 C19 C20 107.3(5)
C21 C19 H19 108.3
C16 C19 H19 108.3
C20 C19 H19 108.3
C19 C20 H20A 109.5
C19 C20 H20B 109.5
H20A C20 H20B 109.5
C19 C20 H20C 109.5
H20A C20 H20C 109.5
H20B C20 H20C 109.5
C19 C21 H21A 109.5
C19 C21 H21B 109.5
H21A C21 H21B 109.5
C19 C21 H21C 109.5
H21A C21 H21C 109.5
H21B C21 H21C 109.5
N4 C22 P1 111.1(3)
N4 C22 H22A 109.4
P1 C22 H22A 109.4
N4 C22 H22B 109.4
P1 C22 H22B 109.4
H22A C22 H22B 108.0
N5 C23 P1 111.5(3)
N5 C23 H23A 109.3
P1 C23 H23A 109.3
N5 C23 H23B 109.3
P1 C23 H23B 109.3
H23A C23 H23B 108.0
N6 C24 P1 112.1(3)
N6 C24 H24A 109.2
P1 C24 H24A 109.2
N6 C24 H24B 109.2
P1 C24 H24B 109.2
H24A C24 H24B 107.9
N6 C25 N5 113.7(3)
N6 C25 H25A 108.8
N5 C25 H25A 108.8
N6 C25 H25B 108.8
N5 C25 H25B 108.8
H25A C25 H25B 107.7
N4 C26 N5 114.2(3)
N4 C26 H26A 108.7
N5 C26 H26A 108.7
N4 C26 H26B 108.7
N5 C26 H26B 108.7
H26A C26 H26B 107.6
N6 C27 N4 114.1(4)
N6 C27 H27A 108.7
N4 C27 H27A 108.7
N6 C27 H27B 108.7
N4 C27 H27B 108.7
H27A C27 H27B 107.6

loop_
_geom_bond_atom_site_label_1
_geom_bond_atom_site_label_2
_geom_bond_distance
Ru1 N1 2.079(3)
Ru1 N2 2.099(3)
Ru1 C17 2.193(4)
Ru1 C18 2.195(4)
Ru1 C14 2.210(4)
Ru1 C15 2.254(4)
Ru1 C13 2.257(4)
Ru1 C16 2.278(4)
Ru1 P1 2.3194(10)
P1 C24 1.839(4)
P1 C22 1.841(4)
P1 C23 1.842(4)
F1 B1 1.373(8)
F2 B1 1.347(7)
F3 B1 1.345(7)
F4 B1 1.315(8)
O1 C6 1.235(5)
N1 C1 1.337(5)
N1 C5 1.342(5)
N2 C6 1.346(5)
N2 C7 1.406(5)
N3 C11 1.328(5)
N3 C10 1.333(6)
N4 C26 1.441(6)
N4 C27 1.465(6)
N4 C22 1.466(6)
N5 C23 1.462(5)
N5 C25 1.465(5)
N5 C26 1.468(6)
N6 C27 1.462(6)
N6 C25 1.464(6)
N6 C24 1.472(6)
C1 C2 1.385(6)
C1 H1 0.9500
C2 C3 1.358(7)
C2 H2 0.9500
C3 C4 1.380(7)
C3 H3 0.9500
C4 C5 1.364(6)
C4 H4 0.9500
C5 C6 1.491(6)
C7 C8 1.380(6)
C7 C11 1.389(5)
C8 C9 1.362(6)
C8 H8 0.9500
C9 C10 1.380(6)
C9 H9 0.9500
C10 H10 0.9500
C11 H11 0.9500
C12 C13 1.507(6)
C12 H12A 0.9800
C12 H12B 0.9800
C12 H12C 0.9800
C13 C14 1.389(7)
C13 C18 1.409(7)
C14 C15 1.426(6)
C14 H14 0.9500
C15 C16 1.385(6)
C15 H15 0.9500
C16 C17 1.421(7)
C16 C19 1.506(7)
C17 C18 1.386(7)
C17 H17 0.9500
C18 H18 0.9500
C19 C21 1.504(10)
C19 C20 1.518(8)
C19 H19 1.0000
C20 H20A 0.9800
C20 H20B 0.9800
C20 H20C 0.9800
C21 H21A 0.9800
C21 H21B 0.9800
C21 H21C 0.9800
C22 H22A 0.9900
C22 H22B 0.9900
C23 H23A 0.9900
C23 H23B 0.9900
C24 H24A 0.9900
C24 H24B 0.9900
C25 H25A 0.9900
C25 H25B 0.9900
C26 H26A 0.9900
C26 H26B 0.9900
C27 H27A 0.9900
C27 H27B 0.9900

loop_
_geom_torsion_atom_site_label_1
_geom_torsion_atom_site_label_2
_geom_torsion_atom_site_label_3
_geom_torsion_atom_site_label_4
_geom_torsion
C5 N1 C1 C2 -0.8(7)
Ru1 N1 C1 C2 -177.9(4)
N1 C1 C2 C3 1.3(8)
C1 C2 C3 C4 -0.6(8)
C2 C3 C4 C5 -0.4(8)
C1 N1 C5 C4 -0.2(6)
Ru1 N1 C5 C4 177.1(3)
C1 N1 C5 C6 176.4(4)
Ru1 N1 C5 C6 -6.2(4)
C3 C4 C5 N1 0.8(7)
C3 C4 C5 C6 -175.6(4)
C7 N2 C6 O1 -2.5(6)
Ru1 N2 C6 O1 -173.1(3)
C7 N2 C6 C5 179.6(3)
Ru1 N2 C6 C5 9.0(4)
N1 C5 C6 O1 -179.9(4)
C4 C5 C6 O1 -3.2(6)
N1 C5 C6 N2 -1.8(5)
C4 C5 C6 N2 174.9(4)
C6 N2 C7 C8 138.4(4)
Ru1 N2 C7 C8 -51.7(5)
C6 N2 C7 C11 -42.9(5)
Ru1 N2 C7 C11 126.9(3)
C11 C7 C8 C9 2.1(7)
N2 C7 C8 C9 -179.2(4)
C7 C8 C9 C10 -2.5(8)
C11 N3 C10 C9 0.0(7)
C8 C9 C10 N3 1.4(8)
C10 N3 C11 C7 -0.3(7)
C8 C7 C11 N3 -0.7(6)
N2 C7 C11 N3 -179.4(4)
C18 C13 C14 C15 -5.5(6)
C12 C13 C14 C15 173.1(4)
Ru1 C13 C14 C15 -57.5(4)
C18 C13 C14 Ru1 52.0(4)
C12 C13 C14 Ru1 -129.4(4)
C13 C14 C15 C16 2.8(7)
Ru1 C14 C15 C16 -55.0(4)
C13 C14 C15 Ru1 57.8(4)
C14 C15 C16 C17 1.7(6)
Ru1 C15 C16 C17 -51.7(4)
C14 C15 C16 C19 -178.7(4)
Ru1 C15 C16 C19 128.0(4)
C14 C15 C16 Ru1 53.4(4)
C15 C16 C17 C18 -3.5(6)
C19 C16 C17 C18 176.8(4)
Ru1 C16 C17 C18 -56.6(4)
C15 C16 C17 Ru1 53.1(4)
C19 C16 C17 Ru1 -126.5(4)
C16 C17 C18 C13 0.8(7)
Ru1 C17 C18 C13 -57.3(4)
C16 C17 C18 Ru1 58.1(4)
C14 C13 C18 C17 3.7(6)
C12 C13 C18 C17 -174.9(4)
Ru1 C13 C18 C17 56.1(4)
C14 C13 C18 Ru1 -52.4(4)
C12 C13 C18 Ru1 129.0(4)
C15 C16 C19 C21 -27.7(7)
C17 C16 C19 C21 151.9(5)
Ru1 C16 C19 C21 65.4(7)
C15 C16 C19 C20 95.1(7)
C17 C16 C19 C20 -85.3(7)
Ru1 C16 C19 C20 -171.7(5)
C26 N4 C22 P1 61.8(4)
C27 N4 C22 P1 -60.1(4)
C24 P1 C22 N4 48.9(4)
C23 P1 C22 N4 -50.0(4)
Ru1 P1 C22 N4 175.8(3)
C25 N5 C23 P1 62.9(4)
C26 N5 C23 P1 -58.6(4)
C24 P1 C23 N5 -51.6(3)
C22 P1 C23 N5 48.6(3)
Ru1 P1 C23 N5 -179.5(2)
C27 N6 C24 P1 60.3(4)
C25 N6 C24 P1 -60.6(4)
C22 P1 C24 N6 -49.6(3)
C23 P1 C24 N6 50.4(3)
Ru1 P1 C24 N6 -177.8(2)
C27 N6 C25 N5 -54.8(5)
C24 N6 C25 N5 67.3(5)
C23 N5 C25 N6 -68.7(5)
C26 N5 C25 N6 55.1(5)
C27 N4 C26 N5 55.9(5)
C22 N4 C26 N5 -68.0(5)
C23 N5 C26 N4 66.7(5)
C25 N5 C26 N4 -56.1(5)
C25 N6 C27 N4 54.8(5)
C24 N6 C27 N4 -67.5(5)
C26 N4 C27 N6 -55.4(5)
C22 N4 C27 N6 68.2(5)

loop_
_platon_squeeze_void_nr
_platon_squeeze_void_average_x
_platon_squeeze_void_average_y
_platon_squeeze_void_average_z
_platon_squeeze_void_volume
_platon_squeeze_void_count_electrons
_platon_squeeze_void_content
1 0.000 0.000 -0.006 453 69 ' '
2 0.500 0.500 -0.013 453 69 ' '
